data_7231745
loop_
_publ_author_name
'Lu, Yan-Na'
'Peng, Jun-Ling'
'Zhou, Xia'
'Wu, Jian-Zhong'
'Ou, Yong-Cong'
'Cai, Yue-Peng'

_publ_section_title
;
 Rapid naked-eye luminescence detection of carbonate ion through
 acetonitrile hydrolysis induced europium complexes
;
_journal_issue 46
_journal_name_full CrystEngComm
_journal_page_first 7574
_journal_paper_doi 10.1039/C8CE01414K
_journal_volume 20
_journal_year 2018
_chemical_formula_sum 'C50 H42 Dy2 N8 O14'
_chemical_formula_weight 1303.91
_space_group_crystal_system monoclinic
_space_group_IT_number 14
_space_group_name_Hall '-P 2ybc'
_space_group_name_H-M_alt 'P 1 21/c 1'
_symmetry_space_group_name_Hall '-P 2ybc'
_symmetry_space_group_name_H-M 'P 1 21/c 1'
_atom_sites_solution_hydrogens geom
_audit_creation_method SHELXL-2018/3
_audit_update_record
;
2018-08-06 deposited with the CCDC.
2018-10-30 downloaded from the CCDC.
;
_cell_angle_alpha 90
_cell_angle_beta 103.302(3)
_cell_angle_gamma 90
_cell_formula_units_Z 2
_cell_length_a 11.4127(19)
_cell_length_b 16.033(3)
_cell_length_c 13.543(2)
_cell_measurement_reflns_used 2018
_cell_measurement_temperature 296(2)
_cell_measurement_theta_max 19.59
_cell_measurement_theta_min 2.46
_cell_volume 2411.6(7)
_computing_cell_refinement 'Bruker SAINT'
_computing_data_collection 'Bruker APEX2'
_computing_data_reduction 'Bruker SAINT'
_computing_molecular_graphics 'Bruker SHELXTL'
_computing_publication_material 'Bruker SHELXTL'
_computing_structure_refinement 'SHELXL-2018/3 (Sheldrick, 2018)'
_computing_structure_solution 'SHELXL-2018/3 (Sheldrick, 2018)'
_diffrn_ambient_temperature 296(2)
_diffrn_measured_fraction_theta_full 0.999
_diffrn_measured_fraction_theta_max 0.999
_diffrn_measurement_device_type 'Bruker APEX-II CCD'
_diffrn_measurement_method '\f and \w scans'
_diffrn_radiation_type MoK\a
_diffrn_radiation_wavelength 0.71073
_diffrn_reflns_av_R_equivalents 0.0559
_diffrn_reflns_av_unetI/netI 0.0672
_diffrn_reflns_Laue_measured_fraction_full 0.999
_diffrn_reflns_Laue_measured_fraction_max 0.999
_diffrn_reflns_limit_h_max 13
_diffrn_reflns_limit_h_min -7
_diffrn_reflns_limit_k_max 19
_diffrn_reflns_limit_k_min -18
_diffrn_reflns_limit_l_max 15
_diffrn_reflns_limit_l_min -16
_diffrn_reflns_number 12258
_diffrn_reflns_point_group_measured_fraction_full 0.999
_diffrn_reflns_point_group_measured_fraction_max 0.999
_diffrn_reflns_theta_full 25.242
_diffrn_reflns_theta_max 25.249
_diffrn_reflns_theta_min 1.834
_diffrn_source 'sealed tube'
_exptl_absorpt_coefficient_mu 3.152
_exptl_absorpt_correction_type none
_exptl_crystal_colour yellow
_exptl_crystal_density_diffrn 1.796
_exptl_crystal_description block
_exptl_crystal_F_000 1284
_exptl_crystal_size_max 0.220
_exptl_crystal_size_mid 0.210
_exptl_crystal_size_min 0.190
_refine_diff_density_max 1.107
_refine_diff_density_min -0.896
_refine_diff_density_rms 0.118
_refine_ls_extinction_method none
_refine_ls_goodness_of_fit_ref 0.982
_refine_ls_hydrogen_treatment constr
_refine_ls_matrix_type full
_refine_ls_number_parameters 338
_refine_ls_number_reflns 4371
_refine_ls_number_restraints 0
_refine_ls_restrained_S_all 0.982
_refine_ls_R_factor_all 0.0730
_refine_ls_R_factor_gt 0.0416
_refine_ls_shift/su_max 0.001
_refine_ls_shift/su_mean 0.000
_refine_ls_structure_factor_coef Fsqd
_refine_ls_weighting_details 'w=1/[\s^2^(Fo^2^)+(0.0455P)^2^] where P=(Fo^2^+2Fc^2^)/3'
_refine_ls_weighting_scheme calc
_refine_ls_wR_factor_gt 0.0876
_refine_ls_wR_factor_ref 0.1017
_reflns_Friedel_coverage 0.000
_reflns_number_gt 2923
_reflns_number_total 4371
_reflns_threshold_expression 'I > 2\s(I)'
_cod_data_source_file c8ce01414k2.cif
_cod_data_source_block shelx_CCDC3
_cod_depositor_comments 'Adding full bibliography for 7231742--7231745.cif.'
_cod_original_cell_volume 2411.7(7)
_cod_database_code 7231745
_shelx_shelxl_version_number 2018/3
_shelx_space_group_comment
;
The symmetry employed for this shelxl refinement is uniquely defined
by the following loop, which should always be used as a source of
symmetry information in preference to the above space-group names.
They are only intended as comments.
;
_shelx_estimated_absorpt_t_min 0.544
_shelx_estimated_absorpt_t_max 0.586

loop_
_space_group_symop_operation_xyz
'x, y, z'
'-x, y+1/2, -z+1/2'
'-x, -y, -z'
'x, -y-1/2, z-1/2'

loop_
_atom_site_label
_atom_site_type_symbol
_atom_site_fract_x
_atom_site_fract_y
_atom_site_fract_z
_atom_site_U_iso_or_equiv
_atom_site_adp_type
_atom_site_occupancy
_atom_site_site_symmetry_order
_atom_site_calc_flag
_atom_site_refinement_flags_posn
_atom_site_refinement_flags_adp
C1 C 0.0075(6) -0.0961(4) 0.6617(5) 0.0481(17) Uani 1 1 d . .
H1 H -0.046587 -0.120426 0.694976 0.058 Uiso 1 1 calc R U
C2 C 0.0123(6) -0.1266(5) 0.5665(5) 0.058(2) Uani 1 1 d . .
H2 H -0.036929 -0.170427 0.537181 0.069 Uiso 1 1 calc R U
C3 C 0.0908(6) -0.0908(4) 0.5172(5) 0.0534(19) Uani 1 1 d . .
H3 H 0.093759 -0.109445 0.452834 0.064 Uiso 1 1 calc R U
C4 C 0.1657(6) -0.0273(5) 0.5614(5) 0.0496(18) Uani 1 1 d . .
C5 C 0.1590(6) -0.0008(5) 0.6609(5) 0.0493(18) Uani 1 1 d . .
C6 C 0.2425(6) 0.0615(4) 0.7166(5) 0.0443(17) Uani 1 1 d . .
C7 C 0.3067(7) 0.1360(5) 0.8625(6) 0.058(2) Uani 1 1 d . .
H7 H 0.300020 0.150070 0.927565 0.070 Uiso 1 1 calc R U
C8 C 0.4002(7) 0.1707(5) 0.8254(6) 0.061(2) Uani 1 1 d . .
H8 H 0.453327 0.208085 0.864938 0.073 Uiso 1 1 calc R U
C9 C 0.4131(6) 0.1500(5) 0.7324(5) 0.0552(19) Uani 1 1 d . .
H9 H 0.475743 0.172426 0.707571 0.066 Uiso 1 1 calc R U
C10 C 0.3325(6) 0.0951(4) 0.6738(5) 0.0463(17) Uani 1 1 d . .
C11 C 0.3330(6) 0.0710(5) 0.5711(5) 0.0497(18) Uani 1 1 d . .
C12 C 0.2532(6) 0.0135(4) 0.5195(5) 0.0449(17) Uani 1 1 d . .
C13 C 0.3727(6) 0.0585(5) 0.4256(6) 0.0548(19) Uani 1 1 d . .
C14 C 0.4272(7) 0.0693(5) 0.3392(6) 0.058(2) Uani 1 1 d . .
C15 C 0.5309(7) 0.1180(5) 0.3498(6) 0.066(2) Uani 1 1 d . .
C16 C 0.5877(8) 0.1286(6) 0.2699(7) 0.079(3) Uani 1 1 d . .
H16 H 0.657361 0.160497 0.278311 0.095 Uiso 1 1 calc R U
C17 C 0.5389(9) 0.0909(6) 0.1785(8) 0.087(3) Uani 1 1 d . .
H17 H 0.575108 0.098890 0.124331 0.105 Uiso 1 1 calc R U
C18 C 0.4381(8) 0.0419(6) 0.1655(7) 0.081(3) Uani 1 1 d . .
H18 H 0.407724 0.015829 0.103538 0.097 Uiso 1 1 calc R U
C19 C 0.3818(7) 0.0312(5) 0.2447(6) 0.069(2) Uani 1 1 d . .
H19 H 0.313019 -0.001694 0.235352 0.083 Uiso 1 1 calc R U
C20 C -0.0906(8) 0.1548(6) 0.7485(6) 0.061(2) Uani 1 1 d . .
C21 C -0.1632(8) 0.2214(5) 0.6898(6) 0.083(3) Uani 1 1 d . .
H21A H -0.188348 0.259767 0.735247 0.124 Uiso 1 1 calc R U
H21B H -0.232793 0.197518 0.645144 0.124 Uiso 1 1 calc R U
H21C H -0.115935 0.250386 0.650548 0.124 Uiso 1 1 calc R U
C22 C 0.1834(6) -0.0953(5) 1.0046(5) 0.0495(18) Uani 1 1 d . .
C23 C 0.2530(7) -0.1637(5) 1.0657(6) 0.075(2) Uani 1 1 d . .
H23A H 0.200282 -0.209656 1.069382 0.113 Uiso 1 1 calc R U
H23B H 0.287818 -0.143801 1.132910 0.113 Uiso 1 1 calc R U
H23C H 0.315903 -0.181764 1.034196 0.113 Uiso 1 1 calc R U
C24 C -0.1357(6) -0.1281(5) 0.9030(6) 0.0517(18) Uani 1 1 d . .
C25 C -0.1947(8) -0.2056(5) 0.8546(6) 0.077(3) Uani 1 1 d . .
H25A H -0.265922 -0.191124 0.804436 0.115 Uiso 1 1 calc R U
H25B H -0.216052 -0.240414 0.905328 0.115 Uiso 1 1 calc R U
H25C H -0.140027 -0.235035 0.822746 0.115 Uiso 1 1 calc R U
N1 N 0.0768(5) -0.0338(3) 0.7077(4) 0.0480(14) Uani 1 1 d . .
N2 N 0.2268(5) 0.0834(4) 0.8084(4) 0.0503(15) Uani 1 1 d . .
N3 N 0.4097(5) 0.0982(4) 0.5127(5) 0.0579(16) Uani 1 1 d . .
N4 N 0.2782(5) 0.0070(4) 0.4254(4) 0.0512(15) Uani 1 1 d . .
H4 H 0.241235 -0.023663 0.375864 0.061 Uiso 1 1 calc R U
O1 O 0.5827(5) 0.1578(4) 0.4387(5) 0.0802(17) Uani 1 1 d . .
H1H H 0.546001 0.145801 0.482128 0.120 Uiso 1 1 calc R U
O2 O -0.1227(5) 0.0785(3) 0.7329(3) 0.0609(13) Uani 1 1 d . .
O3 O 0.0014(5) 0.1721(3) 0.8143(4) 0.0716(15) Uani 1 1 d . .
O4 O -0.0990(4) 0.0621(3) 0.9631(3) 0.0505(12) Uani 1 1 d . .
O5 O 0.2065(4) -0.0713(3) 0.9249(4) 0.0587(13) Uani 1 1 d . .
O6 O -0.0747(4) -0.0867(3) 0.8535(3) 0.0532(12) Uani 1 1 d . .
O7 O 0.1477(4) 0.1100(3) 1.0097(3) 0.0583(13) Uani 1 1 d . .
Dy1 Dy 0.04709(3) 0.03033(2) 0.87485(2) 0.04405(14) Uani 1 1 d . .

loop_
_atom_site_aniso_label
_atom_site_aniso_U_11
_atom_site_aniso_U_22
_atom_site_aniso_U_33
_atom_site_aniso_U_23
_atom_site_aniso_U_13
_atom_site_aniso_U_12
C1 0.048(4) 0.058(5) 0.040(4) -0.011(4) 0.012(3) -0.013(4)
C2 0.060(5) 0.071(5) 0.044(4) -0.013(4) 0.015(4) -0.008(4)
C3 0.065(5) 0.058(5) 0.041(4) -0.012(4) 0.019(4) -0.004(4)
C4 0.046(4) 0.064(5) 0.043(4) 0.002(4) 0.020(3) 0.011(4)
C5 0.029(4) 0.066(5) 0.056(5) 0.026(4) 0.017(3) 0.014(3)
C6 0.044(4) 0.050(4) 0.039(4) 0.004(3) 0.011(3) 0.004(3)
C7 0.060(5) 0.068(5) 0.048(4) -0.009(4) 0.016(4) -0.007(4)
C8 0.064(5) 0.058(5) 0.057(5) -0.005(4) 0.009(4) -0.011(4)
C9 0.047(4) 0.069(5) 0.051(5) 0.009(4) 0.014(4) -0.007(4)
C10 0.039(4) 0.050(4) 0.049(4) 0.007(4) 0.010(3) 0.007(3)
C11 0.048(4) 0.060(5) 0.046(4) 0.003(4) 0.019(4) 0.003(4)
C12 0.036(4) 0.059(5) 0.040(4) 0.004(3) 0.010(3) 0.007(3)
C13 0.047(4) 0.064(5) 0.057(5) 0.001(4) 0.018(4) -0.003(4)
C14 0.051(5) 0.067(5) 0.061(5) 0.018(4) 0.023(4) 0.009(4)
C15 0.061(6) 0.067(6) 0.072(6) 0.017(5) 0.019(5) 0.011(4)
C16 0.073(6) 0.086(7) 0.090(7) 0.033(6) 0.043(6) 0.010(5)
C17 0.086(7) 0.108(8) 0.084(7) 0.029(6) 0.053(6) 0.008(6)
C18 0.083(7) 0.110(8) 0.059(5) 0.015(5) 0.039(5) 0.009(6)
C19 0.062(5) 0.086(6) 0.064(5) 0.006(5) 0.027(4) 0.007(5)
C20 0.069(6) 0.076(6) 0.042(4) 0.013(4) 0.023(4) 0.026(5)
C21 0.105(7) 0.085(6) 0.055(5) 0.011(5) 0.010(5) 0.032(6)
C22 0.042(4) 0.062(5) 0.047(4) -0.012(4) 0.014(3) 0.003(4)
C23 0.081(6) 0.080(6) 0.066(5) 0.009(5) 0.018(5) 0.029(5)
C24 0.046(4) 0.059(5) 0.048(4) -0.005(4) 0.007(4) -0.004(4)
C25 0.102(7) 0.071(6) 0.061(5) -0.016(4) 0.025(5) -0.035(5)
N1 0.045(3) 0.057(4) 0.043(3) -0.001(3) 0.013(3) 0.005(3)
N2 0.052(4) 0.058(4) 0.043(3) 0.001(3) 0.016(3) -0.001(3)
N3 0.048(4) 0.069(4) 0.058(4) 0.008(4) 0.016(3) 0.002(3)
N4 0.051(4) 0.067(4) 0.037(3) 0.002(3) 0.015(3) 0.002(3)
O1 0.073(4) 0.088(4) 0.089(4) 0.012(4) 0.037(3) -0.011(3)
O2 0.072(4) 0.064(4) 0.047(3) -0.002(3) 0.014(3) 0.007(3)
O3 0.067(4) 0.073(4) 0.070(4) 0.009(3) 0.005(3) 0.003(3)
O4 0.048(3) 0.060(3) 0.044(3) -0.004(2) 0.011(2) 0.003(2)
O5 0.058(3) 0.076(4) 0.049(3) 0.014(3) 0.026(3) 0.016(3)
O6 0.058(3) 0.060(3) 0.044(3) -0.010(2) 0.015(2) -0.013(3)
O7 0.059(3) 0.074(4) 0.043(3) -0.009(3) 0.016(2) -0.022(3)
Dy1 0.0445(2) 0.0531(2) 0.03537(19) -0.00326(17) 0.01099(14) -0.00228(17)

loop_
_atom_type_symbol
_atom_type_description
_atom_type_scat_dispersion_real
_atom_type_scat_dispersion_imag
_atom_type_scat_source
C C 0.0033 0.0016 'International Tables Vol C Tables 4.2.6.8 and 6.1.1.4'
H H 0.0000 0.0000 'International Tables Vol C Tables 4.2.6.8 and 6.1.1.4'
N N 0.0061 0.0033 'International Tables Vol C Tables 4.2.6.8 and 6.1.1.4'
O O 0.0106 0.0060 'International Tables Vol C Tables 4.2.6.8 and 6.1.1.4'
Dy Dy -0.1892 4.4098 'International Tables Vol C Tables 4.2.6.8 and 6.1.1.4'

loop_
_geom_angle_atom_site_label_1
_geom_angle_atom_site_label_2
_geom_angle_atom_site_label_3
_geom_angle
_geom_angle_site_symmetry_1
_geom_angle_site_symmetry_3
N1 C1 C2 123.3(6) . .
N1 C1 H1 118.3 . .
C2 C1 H1 118.3 . .
C3 C2 C1 118.5(7) . .
C3 C2 H2 120.8 . .
C1 C2 H2 120.8 . .
C2 C3 C4 120.8(6) . .
C2 C3 H3 119.6 . .
C4 C3 H3 119.6 . .
C3 C4 C12 126.3(6) . .
C3 C4 C5 117.8(6) . .
C12 C4 C5 115.8(7) . .
N1 C5 C4 121.2(7) . .
N1 C5 C6 117.7(6) . .
C4 C5 C6 121.1(6) . .
N2 C6 C10 123.4(6) . .
N2 C6 C5 116.4(6) . .
C10 C6 C5 120.2(6) . .
N2 C7 C8 122.6(7) . .
N2 C7 H7 118.7 . .
C8 C7 H7 118.7 . .
C9 C8 C7 119.8(7) . .
C9 C8 H8 120.1 . .
C7 C8 H8 120.1 . .
C8 C9 C10 119.6(7) . .
C8 C9 H9 120.2 . .
C10 C9 H9 120.2 . .
C9 C10 C6 117.5(6) . .
C9 C10 C11 125.0(6) . .
C6 C10 C11 117.6(6) . .
C12 C11 N3 110.8(6) . .
C12 C11 C10 121.5(6) . .
N3 C11 C10 127.7(7) . .
C11 C12 N4 105.6(6) . .
C11 C12 C4 123.6(6) . .
N4 C12 C4 130.8(7) . .
N3 C13 N4 112.7(6) . .
N3 C13 C14 123.5(7) . .
N4 C13 C14 123.8(7) . .
C15 C14 C19 117.6(7) . .
C15 C14 C13 119.4(8) . .
C19 C14 C13 123.0(7) . .
O1 C15 C16 116.2(8) . .
O1 C15 C14 122.3(7) . .
C16 C15 C14 121.4(9) . .
C17 C16 C15 118.8(9) . .
C17 C16 H16 120.6 . .
C15 C16 H16 120.6 . .
C18 C17 C16 121.4(8) . .
C18 C17 H17 119.3 . .
C16 C17 H17 119.3 . .
C17 C18 C19 119.8(9) . .
C17 C18 H18 120.1 . .
C19 C18 H18 120.1 . .
C18 C19 C14 120.9(8) . .
C18 C19 H19 119.6 . .
C14 C19 H19 119.6 . .
O3 C20 O2 119.6(7) . .
O3 C20 C21 120.3(8) . .
O2 C20 C21 120.1(8) . .
O3 C20 Dy1 57.9(4) . .
O2 C20 Dy1 61.8(4) . .
C21 C20 Dy1 176.1(5) . .
C20 C21 H21A 109.5 . .
C20 C21 H21B 109.5 . .
H21A C21 H21B 109.5 . .
C20 C21 H21C 109.5 . .
H21A C21 H21C 109.5 . .
H21B C21 H21C 109.5 . .
O5 C22 O4 120.4(7) . 3_557
O5 C22 C23 121.6(6) . .
O4 C22 C23 118.1(7) 3_557 .
O5 C22 Dy1 56.0(4) . .
O4 C22 Dy1 64.5(4) 3_557 .
C23 C22 Dy1 176.3(5) . .
C22 C23 H23A 109.5 . .
C22 C23 H23B 109.5 . .
H23A C23 H23B 109.5 . .
C22 C23 H23C 109.5 . .
H23A C23 H23C 109.5 . .
H23B C23 H23C 109.5 . .
O7 C24 O6 125.0(7) 3_557 .
O7 C24 C25 118.0(7) 3_557 .
O6 C24 C25 116.9(7) . .
C24 C25 H25A 109.5 . .
C24 C25 H25B 109.5 . .
H25A C25 H25B 109.5 . .
C24 C25 H25C 109.5 . .
H25A C25 H25C 109.5 . .
H25B C25 H25C 109.5 . .
C1 N1 C5 118.2(6) . .
C1 N1 Dy1 121.6(4) . .
C5 N1 Dy1 120.0(5) . .
C7 N2 C6 117.0(6) . .
C7 N2 Dy1 121.2(4) . .
C6 N2 Dy1 121.7(5) . .
C13 N3 C11 104.2(6) . .
C13 N4 C12 106.6(6) . .
C13 N4 H4 126.7 . .
C12 N4 H4 126.7 . .
C15 O1 H1H 109.5 . .
C20 O2 Dy1 91.5(4) . .
C20 O3 Dy1 96.5(5) . .
C22 O4 Dy1 165.0(5) 3_557 .
C22 O4 Dy1 89.5(4) 3_557 3_557
Dy1 O4 Dy1 104.98(17) . 3_557
C22 O5 Dy1 99.1(4) . .
C24 O6 Dy1 138.6(4) . .
C24 O7 Dy1 136.9(4) 3_557 .
O7 Dy1 O6 136.34(15) . .
O7 Dy1 O4 75.89(16) . .
O6 Dy1 O4 76.14(16) . .
O7 Dy1 O5 86.89(17) . .
O6 Dy1 O5 83.11(18) . .
O4 Dy1 O5 125.89(15) . .
O7 Dy1 O3 77.17(18) . .
O6 Dy1 O3 129.81(18) . .
O4 Dy1 O3 81.06(17) . .
O5 Dy1 O3 144.37(18) . .
O7 Dy1 O2 126.16(18) . .
O6 Dy1 O2 79.58(17) . .
O4 Dy1 O2 78.92(15) . .
O5 Dy1 O2 144.88(16) . .
O3 Dy1 O2 52.25(17) . .
O7 Dy1 N2 78.54(17) . .
O6 Dy1 N2 136.95(17) . .
O4 Dy1 N2 146.53(18) . .
O5 Dy1 N2 73.25(17) . .
O3 Dy1 N2 72.45(18) . .
O2 Dy1 N2 99.63(17) . .
O7 Dy1 N1 140.68(17) . .
O6 Dy1 N1 76.33(16) . .
O4 Dy1 N1 142.66(17) . .
O5 Dy1 N1 74.67(16) . .
O3 Dy1 N1 97.93(18) . .
O2 Dy1 N1 71.67(16) . .
N2 Dy1 N1 63.09(18) . .
O7 Dy1 O4 70.89(16) . 3_557
O6 Dy1 O4 69.90(15) . 3_557
O4 Dy1 O4 75.02(17) . 3_557
O5 Dy1 O4 50.90(14) . 3_557
O3 Dy1 O4 143.76(16) . 3_557
O2 Dy1 O4 143.63(16) . 3_557
N2 Dy1 O4 116.08(16) . 3_557
N1 Dy1 O4 117.59(16) . 3_557
O7 Dy1 C20 101.1(2) . .
O6 Dy1 C20 105.1(2) . .
O4 Dy1 C20 78.08(18) . .
O5 Dy1 C20 156.03(18) . .
O3 Dy1 C20 25.6(2) . .
O2 Dy1 C20 26.6(2) . .
N2 Dy1 C20 86.1(2) . .
N1 Dy1 C20 85.29(19) . .
O4 Dy1 C20 153.06(17) 3_557 .
O7 Dy1 C22 78.68(18) . .
O6 Dy1 C22 74.55(18) . .
O4 Dy1 C22 100.97(19) . .
O5 Dy1 C22 24.93(16) . .
O3 Dy1 C22 154.48(19) . .
O2 Dy1 C22 153.27(19) . .
N2 Dy1 C22 94.75(19) . .
N1 Dy1 C22 95.47(18) . .
O4 Dy1 C22 25.99(16) 3_557 .
C20 Dy1 C22 179.0(2) . .
O7 Dy1 Dy1 68.74(11) . 3_557
O6 Dy1 Dy1 68.22(11) . 3_557
O4 Dy1 Dy1 40.01(11) . 3_557
O5 Dy1 Dy1 85.89(11) . 3_557
O3 Dy1 Dy1 116.39(13) . 3_557
O2 Dy1 Dy1 114.95(11) . 3_557
N2 Dy1 Dy1 142.00(12) . 3_557
N1 Dy1 Dy1 141.30(13) . 3_557
O4 Dy1 Dy1 35.01(10) 3_557 3_557
C20 Dy1 Dy1 118.08(14) . 3_557
C22 Dy1 Dy1 60.97(14) . 3_557

loop_
_geom_bond_atom_site_label_1
_geom_bond_atom_site_label_2
_geom_bond_distance
_geom_bond_site_symmetry_2
C1 N1 1.337(8) .
C1 C2 1.391(9) .
C1 H1 0.9300 .
C2 C3 1.361(9) .
C2 H2 0.9300 .
C3 C4 1.375(9) .
C3 H3 0.9300 .
C4 C12 1.418(9) .
C4 C5 1.432(9) .
C5 N1 1.354(8) .
C5 C6 1.465(10) .
C6 N2 1.343(8) .
C6 C10 1.398(9) .
C7 N2 1.330(8) .
C7 C8 1.395(10) .
C7 H7 0.9300 .
C8 C9 1.343(9) .
C8 H8 0.9300 .
C9 C10 1.384(9) .
C9 H9 0.9300 .
C10 C11 1.444(9) .
C11 C12 1.369(9) .
C11 N3 1.379(8) .
C12 N4 1.372(8) .
C13 N3 1.321(9) .
C13 N4 1.357(9) .
C13 C14 1.457(10) .
C14 C15 1.398(10) .
C14 C19 1.405(11) .
C15 O1 1.369(9) .
C15 C16 1.393(10) .
C16 C17 1.375(12) .
C16 H16 0.9300 .
C17 C18 1.371(12) .
C17 H17 0.9300 .
C18 C19 1.382(10) .
C18 H18 0.9300 .
C19 H19 0.9300 .
C20 O3 1.243(9) .
C20 O2 1.280(9) .
C20 C21 1.468(10) .
C20 Dy1 2.854(8) .
C21 H21A 0.9600 .
C21 H21B 0.9600 .
C21 H21C 0.9600 .
C22 O5 1.230(8) .
C22 O4 1.263(7) 3_557
C22 C23 1.489(9) .
C22 Dy1 2.882(7) .
C23 H23A 0.9600 .
C23 H23B 0.9600 .
C23 H23C 0.9600 .
C24 O7 1.255(8) 3_557
C24 O6 1.260(8) .
C24 C25 1.492(9) .
C25 H25A 0.9600 .
C25 H25B 0.9600 .
C25 H25C 0.9600 .
N1 Dy1 2.578(5) .
N2 Dy1 2.567(5) .
N4 H4 0.8600 .
O1 H1H 0.8200 .
O2 Dy1 2.516(5) .
O3 Dy1 2.432(5) .
O4 Dy1 2.321(4) .
O4 Dy1 2.601(4) 3_557
O5 Dy1 2.419(5) .
O6 Dy1 2.314(5) .
O7 Dy1 2.307(4) .
Dy1 Dy1 3.9075(8) 3_557

loop_
_geom_hbond_atom_site_label_D
_geom_hbond_atom_site_label_H
_geom_hbond_atom_site_label_A
_geom_hbond_distance_DH
_geom_hbond_distance_HA
_geom_hbond_distance_DA
_geom_hbond_angle_DHA
_geom_hbond_site_symmetry_A
_geom_hbond_publ_flag
O1 H1H N3 0.82 1.86 2.593(8) 147.8 . yes
N4 H4 O2 0.86 1.96 2.807(8) 166.1 3_556 yes
